data_7008520
loop_
_publ_author_name
'Zobi, Fabio'
'Spingler, Bernhard'
'Alberto, Roger'

_publ_section_title
;
 Structure, reactivity and solution behaviour of
 [Re(ser)(7-MeG)(CO)(3)] and [Re(ser)(3-pic)(CO)(3)]:
 "nucleoside-mimicking" complexes based on the fac-[Re(CO)(3)](+)
 moiety.
;
_journal_issue 17
_journal_name_full 'Dalton transactions (Cambridge, England : 2003)'
_journal_page_first 2859
_journal_page_last 2865
_journal_paper_doi 10.1039/b503874j
_journal_year 2005
_chemical_formula_sum 'C24 H28 N12 O15 Re2'
_chemical_formula_weight 1096.98
_chemical_name_systematic
;
D-serinato 7-methylguanine tricarbonyl rhenium(I)
;
_space_group_IT_number 19
_symmetry_cell_setting orthorhombic
_symmetry_space_group_name_Hall 'P 2ac 2ab'
_symmetry_space_group_name_H-M 'P 21 21 21'
_atom_sites_solution_hydrogens geom
_atom_sites_solution_primary direct
_atom_sites_solution_secondary difmap
_audit_creation_method SHELXL-97
_cell_angle_alpha 90.00
_cell_angle_beta 90.00
_cell_angle_gamma 90.00
_cell_formula_units_Z 4
_cell_length_a 10.0219(4)
_cell_length_b 12.7847(4)
_cell_length_c 26.4572(10)
_cell_measurement_reflns_used 8000
_cell_measurement_temperature 183(2)
_cell_measurement_theta_max 30.45
_cell_measurement_theta_min 2.80
_cell_volume 3389.9(2)
_computing_cell_refinement 'IPDS (Stoe, 1999)'
_computing_data_collection 'IPDS (Stoe, 1999)'
_computing_data_reduction 'X-RED (Stoe, 1999)'
_computing_molecular_graphics 'ORTEP-3 (Farrugia, 1997)'
_computing_publication_material 'SHELXL-97 (Sheldrick, 1997)'
_computing_structure_refinement 'SHELXL-97 (Sheldrick, 1997)'
_computing_structure_solution 'SHELXS-97 (Sheldrick, 1990)'
_diffrn_ambient_temperature 183(2)
_diffrn_measured_fraction_theta_full 0.995
_diffrn_measured_fraction_theta_max 0.995
_diffrn_measurement_device_type 'Stoe IPDS'
_diffrn_measurement_method '/f oscillation scan'
_diffrn_radiation_monochromator graphite
_diffrn_radiation_source 'fine-focus sealed tube'
_diffrn_radiation_type MoK\a
_diffrn_radiation_wavelength 0.71073
_diffrn_reflns_av_R_equivalents 0.1058
_diffrn_reflns_av_sigmaI/netI 0.0759
_diffrn_reflns_limit_h_max 14
_diffrn_reflns_limit_h_min -14
_diffrn_reflns_limit_k_max 18
_diffrn_reflns_limit_k_min -17
_diffrn_reflns_limit_l_max 37
_diffrn_reflns_limit_l_min -37
_diffrn_reflns_number 34305
_diffrn_reflns_theta_full 30.47
_diffrn_reflns_theta_max 30.47
_diffrn_reflns_theta_min 2.81
_diffrn_standards_decay_% 0
_diffrn_standards_interval_count 'every image'
_diffrn_standards_interval_time 10
_diffrn_standards_number 50-200
_exptl_absorpt_coefficient_mu 7.223
_exptl_absorpt_correction_T_max 0.9078
_exptl_absorpt_correction_T_min 0.2391
_exptl_absorpt_correction_type numerical
_exptl_absorpt_process_details 'Coppens et al. 1965'
_exptl_crystal_colour colorless
_exptl_crystal_density_diffrn 2.149
_exptl_crystal_density_method 'not measured'
_exptl_crystal_description plate
_exptl_crystal_F_000 2104
_exptl_crystal_size_max 0.202
_exptl_crystal_size_mid 0.101
_exptl_crystal_size_min 0.0012
_refine_diff_density_max 2.225
_refine_diff_density_min -2.058
_refine_diff_density_rms 0.227
_refine_ls_abs_structure_details 'Flack H D (1983), Acta Cryst. A39, 876-881'
_refine_ls_abs_structure_Flack -0.013(12)
_refine_ls_extinction_method none
_refine_ls_goodness_of_fit_ref 1.044
_refine_ls_hydrogen_treatment mixed
_refine_ls_matrix_type full
_refine_ls_number_parameters 488
_refine_ls_number_reflns 10251
_refine_ls_number_restraints 2
_refine_ls_restrained_S_all 1.044
_refine_ls_R_factor_all 0.0548
_refine_ls_R_factor_gt 0.0468
_refine_ls_shift/su_max 0.003
_refine_ls_shift/su_mean 0.000
_refine_ls_structure_factor_coef Fsqd
_refine_ls_weighting_details 'calc w=1/[\s^2^(Fo^2^)+(0.0597P)^2^+0.0000P] where P=(Fo^2^+2Fc^2^)/3'
_refine_ls_weighting_scheme calc
_refine_ls_wR_factor_gt 0.1116
_refine_ls_wR_factor_ref 0.1155
_reflns_number_gt 8802
_reflns_number_total 10251
_reflns_threshold_expression >2sigma(I)
_cod_data_source_file b503874j.txt
_cod_data_source_block c:\data\fabio\fzdone\fz160603\fz160603
_cod_depositor_comments
;
The following automatic conversions were performed:

'_symmetry_cell_setting' tag value 'Orthorombic' was replaced with
'orthorhombic' value.

Automatic conversion script
Id: cif_fix_values 1646 2011-03-28 12:23:43Z adriana 
;
_cod_original_sg_symbol_H-M P212121
_cod_database_code 7008520

loop_
_symmetry_equiv_pos_as_xyz
'x, y, z'
'-x+1/2, -y, z+1/2'
'x+1/2, -y+1/2, -z'
'-x, y+1/2, -z+1/2'

loop_
_atom_site_label
_atom_site_type_symbol
_atom_site_fract_x
_atom_site_fract_y
_atom_site_fract_z
_atom_site_U_iso_or_equiv
_atom_site_adp_type
_atom_site_occupancy
_atom_site_symmetry_multiplicity
_atom_site_calc_flag
_atom_site_refinement_flags
_atom_site_disorder_assembly
_atom_site_disorder_group
Re1 Re 0.82701(3) 0.98709(2) 0.854344(12) 0.02946(8) Uani 1 1 d . . .
Re2 Re 1.25991(2) 1.26923(2) 1.325301(12) 0.02970(8) Uani 1 1 d . . .
C2 C 0.5922(7) 1.2617(7) 0.9501(3) 0.0334(15) Uani 1 1 d . . .
C4 C 0.7754(7) 1.2137(6) 0.9077(3) 0.0319(15) Uani 1 1 d . . .
C5 C 0.8411(7) 1.3039(6) 0.9186(4) 0.0351(16) Uani 1 1 d . . .
C6 C 0.7835(7) 1.3851(7) 0.9482(3) 0.0326(16) Uani 1 1 d . . .
C7 C 1.0761(10) 1.3710(10) 0.9013(6) 0.063(4) Uani 1 1 d . . .
H7A H 1.0862 1.3946 0.9363 0.076 Uiso 1 1 calc R . .
H7B H 1.0539 1.4308 0.8797 0.076 Uiso 1 1 calc R . .
H7C H 1.1598 1.3395 0.8897 0.076 Uiso 1 1 calc R . .
C8 C 0.9742(8) 1.2027(7) 0.8760(4) 0.0388(19) Uani 1 1 d . . .
H8A H 1.0504 1.1781 0.8583 0.047 Uiso 1 1 calc R . .
C9 C 0.9960(7) 0.9529(6) 0.9450(3) 0.0301(15) Uani 1 1 d . . .
C10 C 0.8603(7) 0.9129(7) 0.9638(3) 0.0327(15) Uani 1 1 d . . .
H10A H 0.8571 0.8355 0.9584 0.039 Uiso 1 1 calc R . .
C11 C 0.8390(8) 0.9342(8) 1.0199(4) 0.0389(18) Uani 1 1 d . . .
H11A H 0.7531 0.9036 1.0309 0.047 Uiso 1 1 calc R . .
H11B H 0.9114 0.9013 1.0397 0.047 Uiso 1 1 calc R . .
C12 C 1.2068(8) 1.0360(6) 1.1841(4) 0.0372(18) Uani 1 1 d . . .
C14 C 1.1131(8) 1.1594(7) 1.2312(3) 0.0331(15) Uani 1 1 d . . .
C15 C 1.0040(7) 1.1707(7) 1.1996(3) 0.0336(16) Uani 1 1 d . . .
C16 C 0.9911(7) 1.1071(7) 1.1562(3) 0.0358(17) Uani 1 1 d . . .
C17 C 0.7984(8) 1.2870(10) 1.2022(4) 0.048(2) Uani 1 1 d . . .
H17C H 0.7744 1.3517 1.2199 0.058 Uiso 1 1 calc R . .
H17B H 0.7291 1.2342 1.2080 0.058 Uiso 1 1 calc R . .
H17A H 0.8062 1.3009 1.1659 0.058 Uiso 1 1 calc R . .
C18 C 0.9876(7) 1.2812(8) 1.2628(3) 0.0358(18) Uani 1 1 d . . .
H18A H 0.9541 1.3343 1.2845 0.043 Uiso 1 1 calc R . .
C19 C 1.0589(7) 1.1991(7) 1.4009(4) 0.0347(17) Uani 1 1 d . . .
C20 C 1.1611(7) 1.1098(6) 1.4014(3) 0.0326(15) Uani 1 1 d . . .
H20A H 1.2300 1.1288 1.4271 0.039 Uiso 1 1 calc R . .
C21 C 1.1028(8) 1.0043(7) 1.4177(4) 0.0371(17) Uani 1 1 d . . .
H21B H 1.0621 1.0119 1.4516 0.045 Uiso 1 1 calc R . .
H21A H 1.0315 0.9839 1.3938 0.045 Uiso 1 1 calc R . .
C31 C 0.7994(7) 0.8445(7) 0.8350(3) 0.0355(17) Uani 1 1 d . . .
C32 C 0.6621(8) 1.0140(7) 0.8191(3) 0.0380(16) Uani 1 1 d . . .
C33 C 0.9285(7) 1.0099(7) 0.7943(3) 0.0343(16) Uani 1 1 d . . .
C34 C 1.2588(8) 1.4151(8) 1.3084(3) 0.0388(18) Uani 1 1 d . . .
C35 C 1.3990(8) 1.2473(6) 1.2765(3) 0.0332(16) Uani 1 1 d . . .
C36 C 1.3927(8) 1.2969(7) 1.3756(4) 0.0371(18) Uani 1 1 d . . .
N1 N 0.6514(7) 1.3557(5) 0.9619(3) 0.0361(15) Uani 1 1 d . . .
H1A H 0.6040 1.4011 0.9793 0.043 Uiso 1 1 calc R . .
N2 N 0.4690(6) 1.2476(6) 0.9694(3) 0.0367(16) Uani 1 1 d . . .
H2B H 0.4258 1.1888 0.9637 0.044 Uiso 1 1 calc R . .
H2A H 0.4318 1.2972 0.9876 0.044 Uiso 1 1 calc R . .
N3 N 0.6485(6) 1.1875(6) 0.9227(3) 0.0346(14) Uani 1 1 d . . .
N4 N 0.7526(6) 0.9621(5) 0.9322(2) 0.0307(12) Uani 1 1 d . . .
H4A H 0.7278 1.0251 0.9462 0.037 Uiso 1 1 calc R . .
H4B H 0.6789 0.9192 0.9316 0.037 Uiso 1 1 calc R . .
N7 N 0.9686(6) 1.2930(6) 0.8985(3) 0.0382(17) Uani 1 1 d . . .
N9 N 0.8594(6) 1.1474(6) 0.8807(3) 0.0350(15) Uani 1 1 d . . .
N11 N 1.0983(7) 1.0394(6) 1.1517(3) 0.0375(15) Uani 1 1 d . . .
H11 H 1.0975 0.9951 1.1262 0.045 Uiso 1 1 calc R . .
N12 N 1.3044(8) 0.9681(7) 1.1705(4) 0.052(2) Uani 1 1 d . . .
H12B H 1.3764 0.9617 1.1893 0.063 Uiso 1 1 calc R . .
H12A H 1.2958 0.9304 1.1428 0.063 Uiso 1 1 calc R . .
N13 N 1.2179(7) 1.0925(6) 1.2249(3) 0.0391(16) Uani 1 1 d . . .
N14 N 1.2301(6) 1.1050(5) 1.3523(3) 0.0345(14) Uani 1 1 d . . .
H14B H 1.1796 1.0680 1.3294 0.041 Uiso 1 1 calc R . .
H14A H 1.3111 1.0720 1.3558 0.041 Uiso 1 1 calc R . .
N17 N 0.9268(6) 1.2481(7) 1.2216(3) 0.0403(17) Uani 1 1 d . . .
N19 N 1.1049(6) 1.2294(7) 1.2704(3) 0.0349(14) Uani 1 1 d . . .
O1 O 1.0075(5) 0.9644(5) 0.8974(2) 0.0363(13) Uani 1 1 d . . .
O2 O 1.0891(5) 0.9667(6) 0.9746(3) 0.0413(14) Uani 1 1 d . . .
O3 O 0.8382(7) 1.0444(6) 1.0286(3) 0.0435(14) Uani 1 1 d D . .
H3 H 0.856(9) 1.054(8) 1.0593(12) 0.03(2) Uiso 1 1 d D . .
O6 O 0.8328(6) 1.4662(4) 0.9626(3) 0.0384(13) Uani 1 1 d . . .
O11 O 1.0878(5) 1.2777(5) 1.3741(2) 0.0336(12) Uani 1 1 d . . .
O12 O 0.9569(6) 1.1927(5) 1.4273(3) 0.0393(14) Uani 1 1 d . . .
O13 O 1.2010(5) 0.9237(5) 1.4194(3) 0.0356(13) Uani 1 1 d D . .
H13 H 1.256(5) 0.953(5) 1.438(2) 0.004(14) Uiso 1 1 d D . .
O16 O 0.9010(6) 1.1102(6) 1.1237(3) 0.0431(15) Uani 1 1 d . . .
O31 O 0.7818(7) 0.7596(5) 0.8218(3) 0.0523(16) Uani 1 1 d . . .
O32 O 0.5621(6) 1.0266(7) 0.7992(3) 0.0517(18) Uani 1 1 d . . .
O33 O 0.9981(7) 1.0231(7) 0.7602(3) 0.0504(17) Uani 1 1 d . . .
O34 O 1.2554(8) 1.5030(5) 1.2985(3) 0.0512(15) Uani 1 1 d . . .
O35 O 1.4826(7) 1.2352(7) 1.2471(3) 0.0500(16) Uani 1 1 d . . .
O36 O 1.4754(7) 1.3157(8) 1.4049(4) 0.063(2) Uani 1 1 d . . .
O40 O 1.1722(7) 0.8833(6) 1.0828(3) 0.0467(14) Uani 1 1 d . . .

loop_
_atom_site_aniso_label
_atom_site_aniso_U_11
_atom_site_aniso_U_22
_atom_site_aniso_U_33
_atom_site_aniso_U_23
_atom_site_aniso_U_13
_atom_site_aniso_U_12
Re1 0.02658(12) 0.03444(13) 0.02737(14) -0.00201(12) 0.00053(10) 0.00134(10)
Re2 0.02684(11) 0.03423(14) 0.02805(15) -0.00013(12) -0.00021(11) -0.00109(10)
C2 0.034(3) 0.037(4) 0.029(4) 0.004(3) -0.003(3) -0.006(3)
C4 0.031(3) 0.032(4) 0.032(4) 0.001(3) 0.003(3) 0.005(3)
C5 0.025(3) 0.037(4) 0.043(5) 0.003(3) 0.002(3) 0.000(3)
C6 0.033(3) 0.035(4) 0.030(4) 0.000(3) 0.002(3) 0.005(3)
C7 0.037(4) 0.059(6) 0.093(10) -0.022(7) 0.019(5) -0.017(4)
C8 0.037(4) 0.035(4) 0.045(5) -0.012(4) 0.006(3) -0.010(3)
C9 0.028(3) 0.032(4) 0.030(4) -0.007(3) -0.004(3) 0.000(3)
C10 0.031(3) 0.037(4) 0.030(4) 0.002(3) -0.003(3) -0.005(3)
C11 0.030(3) 0.052(5) 0.035(4) 0.011(4) 0.002(3) -0.009(3)
C12 0.036(3) 0.035(4) 0.041(5) -0.001(4) -0.006(3) -0.001(3)
C14 0.033(3) 0.035(4) 0.031(4) -0.003(3) -0.005(3) -0.004(3)
C15 0.030(3) 0.038(4) 0.033(4) 0.005(3) 0.004(3) -0.007(3)
C16 0.028(3) 0.045(4) 0.035(4) -0.004(4) 0.000(3) -0.007(3)
C17 0.035(4) 0.078(7) 0.031(4) 0.000(5) -0.003(3) 0.015(4)
C18 0.026(3) 0.051(5) 0.031(4) 0.009(4) -0.010(3) 0.006(3)
C19 0.030(3) 0.036(4) 0.038(4) -0.007(4) -0.010(3) -0.003(3)
C20 0.026(3) 0.033(3) 0.039(4) -0.003(3) -0.004(3) 0.006(3)
C21 0.031(3) 0.041(4) 0.039(4) 0.001(4) -0.007(3) -0.001(3)
C31 0.028(3) 0.048(4) 0.031(4) 0.003(4) 0.003(3) 0.005(3)
C32 0.043(4) 0.045(4) 0.027(4) 0.011(4) 0.004(3) -0.001(4)
C33 0.032(3) 0.039(4) 0.033(4) -0.007(4) -0.002(3) 0.010(3)
C34 0.029(3) 0.056(5) 0.030(4) -0.006(4) 0.002(3) -0.009(3)
C35 0.038(3) 0.030(4) 0.031(4) -0.001(3) 0.000(3) -0.002(3)
C36 0.039(4) 0.035(4) 0.038(5) -0.007(4) 0.008(3) -0.001(3)
N1 0.035(3) 0.033(3) 0.040(4) -0.006(3) -0.002(3) 0.008(3)
N2 0.030(3) 0.037(4) 0.043(4) -0.002(3) 0.011(3) 0.003(2)
N3 0.026(3) 0.037(3) 0.041(4) -0.002(3) 0.004(2) 0.000(2)
N4 0.026(2) 0.038(3) 0.029(3) -0.003(3) 0.000(2) 0.003(2)
N7 0.023(3) 0.044(4) 0.047(5) -0.002(3) 0.004(3) -0.003(2)
N9 0.032(3) 0.036(3) 0.037(4) -0.006(3) 0.008(3) -0.004(2)
N11 0.038(3) 0.037(3) 0.038(4) -0.002(3) -0.009(3) 0.000(3)
N12 0.055(4) 0.050(4) 0.051(5) -0.015(4) -0.024(4) 0.016(3)
N13 0.034(3) 0.044(4) 0.039(4) -0.005(3) -0.005(3) 0.004(3)
N14 0.029(3) 0.031(3) 0.043(4) 0.004(3) 0.005(3) -0.002(2)
N17 0.032(3) 0.049(4) 0.040(4) -0.007(3) 0.002(3) 0.002(3)
N19 0.029(3) 0.045(4) 0.031(3) -0.004(3) 0.000(2) -0.002(3)
O1 0.024(2) 0.052(4) 0.033(3) -0.005(3) 0.001(2) 0.001(2)
O2 0.024(2) 0.063(4) 0.037(3) -0.005(3) -0.005(2) -0.001(2)
O3 0.049(3) 0.055(4) 0.027(3) -0.005(3) 0.002(3) -0.004(3)
O6 0.035(2) 0.033(3) 0.047(4) -0.008(3) 0.004(3) -0.002(2)
O11 0.036(2) 0.033(3) 0.033(3) 0.003(3) 0.007(2) 0.000(2)
O12 0.034(3) 0.038(3) 0.046(4) 0.003(3) 0.009(2) -0.005(2)
O13 0.028(2) 0.038(3) 0.041(3) 0.000(3) -0.010(2) 0.002(2)
O16 0.031(3) 0.059(4) 0.039(4) -0.006(3) -0.007(2) 0.000(3)
O31 0.064(4) 0.037(3) 0.056(5) 0.001(3) -0.001(3) 0.001(3)
O32 0.038(3) 0.075(5) 0.042(4) 0.014(4) -0.004(3) 0.009(3)
O33 0.047(3) 0.058(4) 0.046(4) 0.012(4) 0.019(3) 0.010(3)
O34 0.071(4) 0.031(3) 0.052(4) 0.000(3) 0.012(4) 0.004(3)
O35 0.045(3) 0.057(4) 0.047(4) -0.001(4) 0.013(3) 0.003(3)
O36 0.045(4) 0.085(6) 0.059(5) -0.001(5) -0.020(3) -0.010(4)
O40 0.054(3) 0.050(3) 0.036(3) -0.004(3) -0.002(3) -0.009(3)

loop_
_atom_type_symbol
_atom_type_description
_atom_type_scat_dispersion_real
_atom_type_scat_dispersion_imag
_atom_type_scat_source
C C 0.0033 0.0016 'International Tables Vol C Tables 4.2.6.8 and 6.1.1.4'
H H 0.0000 0.0000 'International Tables Vol C Tables 4.2.6.8 and 6.1.1.4'
N N 0.0061 0.0033 'International Tables Vol C Tables 4.2.6.8 and 6.1.1.4'
O O 0.0106 0.0060 'International Tables Vol C Tables 4.2.6.8 and 6.1.1.4'
Re Re -1.0185 7.2310 'International Tables Vol C Tables 4.2.6.8 and 6.1.1.4'

loop_
_geom_angle_atom_site_label_1
_geom_angle_atom_site_label_2
_geom_angle_atom_site_label_3
_geom_angle
_geom_angle_site_symmetry_1
_geom_angle_site_symmetry_3
_geom_angle_publ_flag
C33 Re1 C31 90.0(4) . . ?
C33 Re1 C32 91.6(3) . . ?
C31 Re1 C32 85.2(4) . . ?
C33 Re1 O1 90.7(3) . . ?
C31 Re1 O1 97.7(3) . . ?
C32 Re1 O1 176.3(3) . . ?
C33 Re1 N9 92.5(3) . . ?
C31 Re1 N9 176.9(3) . . ?
C32 Re1 N9 96.5(3) . . ?
O1 Re1 N9 80.4(3) . . ?
C33 Re1 N4 167.4(3) . . ?
C31 Re1 N4 93.6(3) . . ?
C32 Re1 N4 100.8(3) . . ?
O1 Re1 N4 76.8(2) . . ?
N9 Re1 N4 83.6(3) . . ?
C36 Re2 C34 89.2(4) . . ?
C36 Re2 C35 89.4(4) . . ?
C34 Re2 C35 89.4(4) . . ?
C36 Re2 O11 97.5(3) . . ?
C34 Re2 O11 94.9(3) . . ?
C35 Re2 O11 171.9(3) . . ?
C36 Re2 N19 176.6(3) . . ?
C34 Re2 N19 93.9(3) . . ?
C35 Re2 N19 92.0(3) . . ?
O11 Re2 N19 80.8(2) . . ?
C36 Re2 N14 92.5(3) . . ?
C34 Re2 N14 170.4(3) . . ?
C35 Re2 N14 100.0(3) . . ?
O11 Re2 N14 75.5(2) . . ?
N19 Re2 N14 84.2(3) . . ?
N3 C2 N2 120.2(7) . . ?
N3 C2 N1 124.6(7) . . ?
N2 C2 N1 115.2(8) . . ?
C5 C4 N3 126.5(8) . . ?
C5 C4 N9 109.4(7) . . ?
N3 C4 N9 124.0(7) . . ?
C4 C5 N7 106.2(7) . . ?
C4 C5 C6 122.6(7) . . ?
N7 C5 C6 131.0(7) . . ?
O6 C6 N1 121.7(8) . . ?
O6 C6 C5 129.3(7) . . ?
N1 C6 C5 109.0(7) . . ?
N7 C7 H7A 109.5 . . ?
N7 C7 H7B 109.5 . . ?
H7A C7 H7B 109.5 . . ?
N7 C7 H7C 109.5 . . ?
H7A C7 H7C 109.5 . . ?
H7B C7 H7C 109.5 . . ?
N7 C8 N9 112.6(8) . . ?
N7 C8 H8A 123.7 . . ?
N9 C8 H8A 123.7 . . ?
O2 C9 O1 122.9(7) . . ?
O2 C9 C10 120.9(8) . . ?
O1 C9 C10 116.0(7) . . ?
N4 C10 C11 111.5(7) . . ?
N4 C10 C9 108.5(7) . . ?
C11 C10 C9 112.3(7) . . ?
N4 C10 H10A 108.2 . . ?
C11 C10 H10A 108.2 . . ?
C9 C10 H10A 108.2 . . ?
O3 C11 C10 109.5(7) . . ?
O3 C11 H11A 109.8 . . ?
C10 C11 H11A 109.8 . . ?
O3 C11 H11B 109.8 . . ?
C10 C11 H11B 109.8 . . ?
H11A C11 H11B 108.2 . . ?
N13 C12 N12 120.9(8) . . ?
N13 C12 N11 124.2(8) . . ?
N12 C12 N11 114.9(8) . . ?
N13 C14 N19 123.1(7) . . ?
N13 C14 C15 126.8(8) . . ?
N19 C14 C15 110.0(7) . . ?
C14 C15 N17 105.1(8) . . ?
C14 C15 C16 120.3(8) . . ?
N17 C15 C16 134.6(8) . . ?
O16 C16 N11 121.5(8) . . ?
O16 C16 C15 127.4(8) . . ?
N11 C16 C15 111.0(7) . . ?
N17 C17 H17C 109.5 . . ?
N17 C17 H17B 109.5 . . ?
H17C C17 H17B 109.5 . . ?
N17 C17 H17A 109.5 . . ?
H17C C17 H17A 109.5 . . ?
H17B C17 H17A 109.5 . . ?
N17 C18 N19 111.4(8) . . ?
N17 C18 H18A 124.3 . . ?
N19 C18 H18A 124.3 . . ?
O12 C19 O11 123.8(8) . . ?
O12 C19 C20 119.7(8) . . ?
O11 C19 C20 116.4(7) . . ?
N14 C20 C21 113.0(7) . . ?
N14 C20 C19 109.6(7) . . ?
C21 C20 C19 113.8(7) . . ?
N14 C20 H20A 106.6 . . ?
C21 C20 H20A 106.6 . . ?
C19 C20 H20A 106.6 . . ?
O13 C21 C20 112.5(6) . . ?
O13 C21 H21B 109.1 . . ?
C20 C21 H21B 109.1 . . ?
O13 C21 H21A 109.1 . . ?
C20 C21 H21A 109.1 . . ?
H21B C21 H21A 107.8 . . ?
O31 C31 Re1 177.8(8) . . ?
O32 C32 Re1 177.3(8) . . ?
O33 C33 Re1 175.0(7) . . ?
O34 C34 Re2 178.6(8) . . ?
O35 C35 Re2 179.3(8) . . ?
O36 C36 Re2 177.6(9) . . ?
C2 N1 C6 125.0(7) . . ?
C2 N1 H1A 117.5 . . ?
C6 N1 H1A 117.5 . . ?
C2 N2 H2B 120.0 . . ?
C2 N2 H2A 120.0 . . ?
H2B N2 H2A 120.0 . . ?
C2 N3 C4 112.2(7) . . ?
C10 N4 Re1 109.6(5) . . ?
C10 N4 H4A 109.7 . . ?
Re1 N4 H4A 109.7 . . ?
C10 N4 H4B 109.7 . . ?
Re1 N4 H4B 109.7 . . ?
H4A N4 H4B 108.2 . . ?
C8 N7 C5 107.7(7) . . ?
C8 N7 C7 126.4(8) . . ?
C5 N7 C7 125.9(8) . . ?
C8 N9 C4 104.0(7) . . ?
C8 N9 Re1 125.8(5) . . ?
C4 N9 Re1 130.1(5) . . ?
C16 N11 C12 125.1(8) . . ?
C16 N11 H11 117.5 . . ?
C12 N11 H11 117.5 . . ?
C12 N12 H12B 120.0 . . ?
C12 N12 H12A 120.0 . . ?
H12B N12 H12A 120.0 . . ?
C12 N13 C14 112.5(7) . . ?
C20 N14 Re2 107.8(5) . . ?
C20 N14 H14B 110.2 . . ?
Re2 N14 H14B 110.2 . . ?
C20 N14 H14A 110.2 . . ?
Re2 N14 H14A 110.2 . . ?
H14B N14 H14A 108.5 . . ?
C18 N17 C15 108.6(7) . . ?
C18 N17 C17 125.7(8) . . ?
C15 N17 C17 125.6(8) . . ?
C18 N19 C14 104.8(7) . . ?
C18 N19 Re2 126.7(6) . . ?
C14 N19 Re2 127.7(5) . . ?
C9 O1 Re1 117.5(5) . . ?
C11 O3 H3 107(7) . . ?
C19 O11 Re2 118.6(5) . . ?
C21 O13 H13 98(5) . . ?

loop_
_geom_bond_atom_site_label_1
_geom_bond_atom_site_label_2
_geom_bond_distance
_geom_bond_site_symmetry_2
_geom_bond_publ_flag
Re1 C33 1.909(9) . ?
Re1 C31 1.913(10) . ?
Re1 C32 1.928(8) . ?
Re1 O1 2.157(6) . ?
Re1 N9 2.189(7) . ?
Re1 N4 2.215(7) . ?
Re2 C36 1.916(10) . ?
Re2 C34 1.918(10) . ?
Re2 C35 1.921(8) . ?
Re2 O11 2.158(5) . ?
Re2 N19 2.186(7) . ?
Re2 N14 2.239(6) . ?
C2 N3 1.321(11) . ?
C2 N2 1.348(10) . ?
C2 N1 1.377(11) . ?
C4 C5 1.358(11) . ?
C4 N3 1.374(10) . ?
C4 N9 1.393(10) . ?
C5 N7 1.392(10) . ?
C5 C6 1.423(12) . ?
C6 O6 1.210(10) . ?
C6 N1 1.423(11) . ?
C7 N7 1.469(11) . ?
C7 H7A 0.9800 . ?
C7 H7B 0.9800 . ?
C7 H7C 0.9800 . ?
C8 N7 1.299(12) . ?
C8 N9 1.356(10) . ?
C8 H8A 0.9500 . ?
C9 O2 1.231(9) . ?
C9 O1 1.274(11) . ?
C9 C10 1.536(10) . ?
C10 N4 1.502(10) . ?
C10 C11 1.523(13) . ?
C10 H10A 1.0000 . ?
C11 O3 1.428(12) . ?
C11 H11A 0.9900 . ?
C11 H11B 0.9900 . ?
C12 N13 1.304(12) . ?
C12 N12 1.357(11) . ?
C12 N11 1.386(11) . ?
C14 N13 1.364(11) . ?
C14 N19 1.373(12) . ?
C14 C15 1.384(11) . ?
C15 N17 1.385(11) . ?
C15 C16 1.413(13) . ?
C16 O16 1.247(11) . ?
C16 N11 1.385(11) . ?
C17 N17 1.472(11) . ?
C17 H17C 0.9800 . ?
C17 H17B 0.9800 . ?
C17 H17A 0.9800 . ?
C18 N17 1.318(12) . ?
C18 N19 1.364(10) . ?
C18 H18A 0.9500 . ?
C19 O12 1.243(11) . ?
C19 O11 1.263(11) . ?
C19 C20 1.534(11) . ?
C20 N14 1.472(12) . ?
C20 C21 1.531(12) . ?
C20 H20A 1.0000 . ?
C21 O13 1.426(10) . ?
C21 H21B 0.9900 . ?
C21 H21A 0.9900 . ?
C31 O31 1.154(12) . ?
C32 O32 1.144(11) . ?
C33 O33 1.152(11) . ?
C34 O34 1.155(12) . ?
C35 O35 1.152(11) . ?
C36 O36 1.158(12) . ?
N1 H1A 0.8800 . ?
N2 H2B 0.8800 . ?
N2 H2A 0.8800 . ?
N4 H4A 0.9200 . ?
N4 H4B 0.9200 . ?
N11 H11 0.8800 . ?
N12 H12B 0.8800 . ?
N12 H12A 0.8800 . ?
N14 H14B 0.9200 . ?
N14 H14A 0.9200 . ?
O3 H3 0.84(2) . ?
O13 H13 0.84(2) . ?

loop_
_geom_torsion_atom_site_label_1
_geom_torsion_atom_site_label_2
_geom_torsion_atom_site_label_3
_geom_torsion_atom_site_label_4
_geom_torsion
_geom_torsion_site_symmetry_1
_geom_torsion_site_symmetry_2
_geom_torsion_site_symmetry_3
_geom_torsion_site_symmetry_4
_geom_torsion_publ_flag
N3 C4 C5 N7 176.3(8) . . . . ?
N9 C4 C5 N7 -0.7(10) . . . . ?
N3 C4 C5 C6 0.2(15) . . . . ?
N9 C4 C5 C6 -176.8(8) . . . . ?
C4 C5 C6 O6 176.0(9) . . . . ?
N7 C5 C6 O6 1.0(17) . . . . ?
C4 C5 C6 N1 -1.4(12) . . . . ?
N7 C5 C6 N1 -176.4(9) . . . . ?
O2 C9 C10 N4 146.1(8) . . . . ?
O1 C9 C10 N4 -38.0(10) . . . . ?
O2 C9 C10 C11 22.4(11) . . . . ?
O1 C9 C10 C11 -161.6(8) . . . . ?
N4 C10 C11 O3 -59.1(9) . . . . ?
C9 C10 C11 O3 62.8(9) . . . . ?
N13 C14 C15 N17 -179.4(8) . . . . ?
N19 C14 C15 N17 -1.6(10) . . . . ?
N13 C14 C15 C16 1.8(13) . . . . ?
N19 C14 C15 C16 179.5(7) . . . . ?
C14 C15 C16 O16 -177.9(9) . . . . ?
N17 C15 C16 O16 3.6(16) . . . . ?
C14 C15 C16 N11 -0.6(11) . . . . ?
N17 C15 C16 N11 -179.0(9) . . . . ?
O12 C19 C20 N14 150.9(8) . . . . ?
O11 C19 C20 N14 -31.6(10) . . . . ?
O12 C19 C20 C21 23.2(11) . . . . ?
O11 C19 C20 C21 -159.3(8) . . . . ?
N14 C20 C21 O13 55.9(9) . . . . ?
C19 C20 C21 O13 -178.2(7) . . . . ?
C33 Re1 C31 O31 -47(19) . . . . ?
C32 Re1 C31 O31 44(19) . . . . ?
O1 Re1 C31 O31 -138(19) . . . . ?
N9 Re1 C31 O31 170(16) . . . . ?
N4 Re1 C31 O31 145(19) . . . . ?
C33 Re1 C32 O32 135(19) . . . . ?
C31 Re1 C32 O32 45(19) . . . . ?
O1 Re1 C32 O32 -97(20) . . . . ?
N9 Re1 C32 O32 -132(19) . . . . ?
N4 Re1 C32 O32 -48(19) . . . . ?
C31 Re1 C33 O33 -102(10) . . . . ?
C32 Re1 C33 O33 173(10) . . . . ?
O1 Re1 C33 O33 -4(10) . . . . ?
N9 Re1 C33 O33 76(10) . . . . ?
N4 Re1 C33 O33 5(11) . . . . ?
C36 Re2 C34 O34 -125(33) . . . . ?
C35 Re2 C34 O34 146(33) . . . . ?
O11 Re2 C34 O34 -27(33) . . . . ?
N19 Re2 C34 O34 54(33) . . . . ?
N14 Re2 C34 O34 -24(34) . . . . ?
C36 Re2 C35 O35 -79(63) . . . . ?
C34 Re2 C35 O35 10(63) . . . . ?
O11 Re2 C35 O35 133(62) . . . . ?
N19 Re2 C35 O35 104(63) . . . . ?
N14 Re2 C35 O35 -171(100) . . . . ?
C34 Re2 C36 O36 -46(22) . . . . ?
C35 Re2 C36 O36 43(22) . . . . ?
O11 Re2 C36 O36 -141(22) . . . . ?
N19 Re2 C36 O36 158(19) . . . . ?
N14 Re2 C36 O36 143(22) . . . . ?
N3 C2 N1 C6 -2.8(14) . . . . ?
N2 C2 N1 C6 176.3(8) . . . . ?
O6 C6 N1 C2 -175.0(8) . . . . ?
C5 C6 N1 C2 2.6(12) . . . . ?
N2 C2 N3 C4 -177.9(8) . . . . ?
N1 C2 N3 C4 1.2(12) . . . . ?
C5 C4 N3 C2 0.0(13) . . . . ?
N9 C4 N3 C2 176.6(8) . . . . ?
C11 C10 N4 Re1 156.6(5) . . . . ?
C9 C10 N4 Re1 32.5(7) . . . . ?
C33 Re1 N4 C10 -26.5(17) . . . . ?
C31 Re1 N4 C10 79.7(5) . . . . ?
C32 Re1 N4 C10 165.6(5) . . . . ?
O1 Re1 N4 C10 -17.3(5) . . . . ?
N9 Re1 N4 C10 -99.0(5) . . . . ?
N9 C8 N7 C5 -2.2(12) . . . . ?
N9 C8 N7 C7 179.0(11) . . . . ?
C4 C5 N7 C8 1.8(11) . . . . ?
C6 C5 N7 C8 177.3(10) . . . . ?
C4 C5 N7 C7 -179.5(11) . . . . ?
C6 C5 N7 C7 -3.9(17) . . . . ?
N7 C8 N9 C4 1.7(11) . . . . ?
N7 C8 N9 Re1 -175.0(7) . . . . ?
C5 C4 N9 C8 -0.5(10) . . . . ?
N3 C4 N9 C8 -177.6(9) . . . . ?
C5 C4 N9 Re1 176.0(6) . . . . ?
N3 C4 N9 Re1 -1.1(13) . . . . ?
C33 Re1 N9 C8 -38.7(8) . . . . ?
C31 Re1 N9 C8 104(5) . . . . ?
C32 Re1 N9 C8 -130.6(8) . . . . ?
O1 Re1 N9 C8 51.6(8) . . . . ?
N4 Re1 N9 C8 129.3(8) . . . . ?
C33 Re1 N9 C4 145.4(8) . . . . ?
C31 Re1 N9 C4 -72(5) . . . . ?
C32 Re1 N9 C4 53.6(8) . . . . ?
O1 Re1 N9 C4 -124.2(8) . . . . ?
N4 Re1 N9 C4 -46.6(8) . . . . ?
O16 C16 N11 C12 175.4(8) . . . . ?
C15 C16 N11 C12 -2.1(12) . . . . ?
N13 C12 N11 C16 4.2(14) . . . . ?
N12 C12 N11 C16 -175.8(9) . . . . ?
N12 C12 N13 C14 177.2(9) . . . . ?
N11 C12 N13 C14 -2.7(13) . . . . ?
N19 C14 N13 C12 -177.6(8) . . . . ?
C15 C14 N13 C12 -0.1(13) . . . . ?
C21 C20 N14 Re2 165.2(5) . . . . ?
C19 C20 N14 Re2 37.2(7) . . . . ?
C36 Re2 N14 C20 71.1(5) . . . . ?
C34 Re2 N14 C20 -29(2) . . . . ?
C35 Re2 N14 C20 161.0(5) . . . . ?
O11 Re2 N14 C20 -26.0(5) . . . . ?
N19 Re2 N14 C20 -108.0(5) . . . . ?
N19 C18 N17 C15 0.0(11) . . . . ?
N19 C18 N17 C17 180.0(9) . . . . ?
C14 C15 N17 C18 1.0(10) . . . . ?
C16 C15 N17 C18 179.6(9) . . . . ?
C14 C15 N17 C17 -179.0(9) . . . . ?
C16 C15 N17 C17 -0.4(16) . . . . ?
N17 C18 N19 C14 -0.9(10) . . . . ?
N17 C18 N19 Re2 169.5(6) . . . . ?
N13 C14 N19 C18 179.4(8) . . . . ?
C15 C14 N19 C18 1.6(10) . . . . ?
N13 C14 N19 Re2 9.2(12) . . . . ?
C15 C14 N19 Re2 -168.7(6) . . . . ?
C36 Re2 N19 C18 109(5) . . . . ?
C34 Re2 N19 C18 -46.4(8) . . . . ?
C35 Re2 N19 C18 -135.9(8) . . . . ?
O11 Re2 N19 C18 48.0(7) . . . . ?
N14 Re2 N19 C18 124.2(8) . . . . ?
C36 Re2 N19 C14 -83(5) . . . . ?
C34 Re2 N19 C14 121.8(8) . . . . ?
C35 Re2 N19 C14 32.3(8) . . . . ?
O11 Re2 N19 C14 -143.8(8) . . . . ?
N14 Re2 N19 C14 -67.6(8) . . . . ?
O2 C9 O1 Re1 -160.4(7) . . . . ?
C10 C9 O1 Re1 23.8(9) . . . . ?
C33 Re1 O1 C9 174.7(7) . . . . ?
C31 Re1 O1 C9 -95.2(7) . . . . ?
C32 Re1 O1 C9 47(5) . . . . ?
N9 Re1 O1 C9 82.3(6) . . . . ?
N4 Re1 O1 C9 -3.3(6) . . . . ?
O12 C19 O11 Re2 -174.5(6) . . . . ?
C20 C19 O11 Re2 8.1(9) . . . . ?
C36 Re2 O11 C19 -80.4(7) . . . . ?
C34 Re2 O11 C19 -170.2(6) . . . . ?
C35 Re2 O11 C19 68(2) . . . . ?
N19 Re2 O11 C19 96.6(6) . . . . ?
N14 Re2 O11 C19 10.3(6) . . . . ?
